data_4081107
loop_
_publ_author_name
'Ren, Shikuo'
'Qiu, Zaozao'
'Xie, Zuowei'

_publ_section_title
;
 Synthesis of Neutral Group 4 Metal--Carboryne Complexes and Their
 Reactivity toward Unsaturated Molecules
;
_journal_issue 15
_journal_name_full Organometallics
_journal_page_first 4292
_journal_paper_doi 10.1021/om400458r
_journal_volume 32
_journal_year 2013
_chemical_formula_sum 'C24 H56 B10 N4 Zr'
_chemical_formula_weight 600.05
_chemical_name_systematic
; 
 ? 
;
_space_group_IT_number 15
_symmetry_cell_setting monoclinic
_symmetry_space_group_name_Hall '-C 2yc'
_symmetry_space_group_name_H-M 'C 1 2/c 1'
_atom_sites_solution_hydrogens geom
_atom_sites_solution_primary direct
_atom_sites_solution_secondary difmap
_audit_creation_method SHELXL-97
_cell_angle_alpha 90.00
_cell_angle_beta 103.464(3)
_cell_angle_gamma 90.00
_cell_formula_units_Z 4
_cell_length_a 17.853(2)
_cell_length_b 11.8374(17)
_cell_length_c 17.036(2)
_cell_measurement_reflns_used 960
_cell_measurement_temperature 293(2)
_cell_measurement_theta_max 27.59
_cell_measurement_theta_min 2.98
_cell_volume 3501.3(8)
_computing_cell_refinement 'BRUKER SMART CCD DIFFRACTOMETER'
_computing_data_collection 'BRUKER SMART CCD DIFFRACTOMETER'
_computing_data_reduction 'BRUKER SMART CCD DIFFRACTOMETER'
_computing_molecular_graphics 'SIEMENS SHELXTL'
_computing_publication_material 'SIEMENS SHEXLTL'
_computing_structure_refinement 'SHELXL-97 (Sheldrick, 1997)'
_computing_structure_solution 'SHELXS-97 (Sheldrick, 1990)'
_diffrn_ambient_temperature 293(2)
_diffrn_measured_fraction_theta_full 1.000
_diffrn_measured_fraction_theta_max 1.000
_diffrn_measurement_device_type 'BRUKER SMART CCD DIFFRACTOMETER'
_diffrn_measurement_method 'OMEGA SCAN'
_diffrn_radiation_monochromator graphite
_diffrn_radiation_source 'fine-focus sealed tube'
_diffrn_radiation_type MoK\a
_diffrn_radiation_wavelength 0.71073
_diffrn_reflns_av_R_equivalents 0.0249
_diffrn_reflns_av_sigmaI/netI 0.0249
_diffrn_reflns_limit_h_max 21
_diffrn_reflns_limit_h_min -21
_diffrn_reflns_limit_k_max 14
_diffrn_reflns_limit_k_min -8
_diffrn_reflns_limit_l_max 19
_diffrn_reflns_limit_l_min -20
_diffrn_reflns_number 9210
_diffrn_reflns_theta_full 25.00
_diffrn_reflns_theta_max 25.00
_diffrn_reflns_theta_min 2.08
_exptl_absorpt_coefficient_mu 0.334
_exptl_absorpt_correction_T_max 1.0000
_exptl_absorpt_correction_T_min 0.831596
_exptl_absorpt_correction_type multi-scan
_exptl_crystal_colour colourless
_exptl_crystal_density_diffrn 1.138
_exptl_crystal_density_meas 0
_exptl_crystal_density_method 'not measured'
_exptl_crystal_description block
_exptl_crystal_F_000 1272
_exptl_crystal_size_max 0.50
_exptl_crystal_size_mid 0.40
_exptl_crystal_size_min 0.30
_refine_diff_density_max 0.194
_refine_diff_density_min -0.355
_refine_diff_density_rms 0.043
_refine_ls_extinction_coef 0.0062(3)
_refine_ls_extinction_expression Fc^*^=kFc[1+0.001xFc^2^\l^3^/sin(2\q)]^-1/4^
_refine_ls_extinction_method SHELXL
_refine_ls_goodness_of_fit_ref 1.096
_refine_ls_hydrogen_treatment riding
_refine_ls_matrix_type full
_refine_ls_number_parameters 178
_refine_ls_number_reflns 3089
_refine_ls_number_restraints 0
_refine_ls_restrained_S_all 1.096
_refine_ls_R_factor_all 0.0290
_refine_ls_R_factor_gt 0.0258
_refine_ls_shift/su_max 0.003
_refine_ls_shift/su_mean 0.000
_refine_ls_structure_factor_coef Fsqd
_refine_ls_weighting_details 'calc w=1/[\s^2^(Fo^2^)+(0.0376P)^2^+1.1510P] where P=(Fo^2^+2Fc^2^)/3'
_refine_ls_weighting_scheme calc
_refine_ls_wR_factor_gt 0.0678
_refine_ls_wR_factor_ref 0.0702
_reflns_number_gt 2861
_reflns_number_total 3089
_reflns_threshold_expression >2sigma(I)
_cod_data_source_file om400458r_si_002.cif
_cod_data_source_block 2g
_cod_depositor_comments
;
The following automatic conversions were performed:

'_symmetry_cell_setting' value 'Monoclinic' changed to 'monoclinic'
according to /home/saulius/struct/CIF-dictionaries/cif_core.dic
dictionary named 'cif_core.dic' version 2.4.2 from 2011-04-26.

Automatic conversion script
Id: cif_fix_values 1891 2012-01-12 08:04:46Z andrius 
;
_cod_original_sg_symbol_H-M C2/c
_cod_database_code 4081107

loop_
_symmetry_equiv_pos_as_xyz
'x, y, z'
'-x, y, -z+1/2'
'x+1/2, y+1/2, z'
'-x+1/2, y+1/2, -z+1/2'
'-x, -y, -z'
'x, -y, z-1/2'
'-x+1/2, -y+1/2, -z'
'x+1/2, -y+1/2, z-1/2'

loop_
_atom_site_label
_atom_site_type_symbol
_atom_site_fract_x
_atom_site_fract_y
_atom_site_fract_z
_atom_site_U_iso_or_equiv
_atom_site_adp_type
_atom_site_occupancy
_atom_site_symmetry_multiplicity
_atom_site_calc_flag
_atom_site_refinement_flags
Zr1 Zr 0.5000 0.580086(18) 0.7500 0.03596(11) Uani 1 2 d S
N1 N 0.52112(8) 0.69334(13) 0.85258(9) 0.0466(3) Uani 1 1 d .
N2 N 0.40215(8) 0.63366(13) 0.80308(9) 0.0466(4) Uani 1 1 d .
C1 C 0.54824(11) 0.40198(15) 0.76720(12) 0.0510(5) Uani 1 1 d .
C11 C 0.58242(12) 0.75979(19) 0.90526(12) 0.0619(5) Uani 1 1 d .
H11A H 0.5581 0.8116 0.9367 0.074 Uiso 1 1 calc R
C12 C 0.63461(16) 0.6824(3) 0.96340(16) 0.1036(10) Uani 1 1 d .
H12A H 0.6049 0.6409 0.9939 0.155 Uiso 1 1 calc R
H12B H 0.6731 0.7263 0.9994 0.155 Uiso 1 1 calc R
H12C H 0.6592 0.6307 0.9340 0.155 Uiso 1 1 calc R
C13 C 0.62473(17) 0.8298(2) 0.85546(18) 0.0950(9) Uani 1 1 d .
H13A H 0.5890 0.8791 0.8207 0.142 Uiso 1 1 calc R
H13B H 0.6484 0.7809 0.8234 0.142 Uiso 1 1 calc R
H13C H 0.6637 0.8741 0.8906 0.142 Uiso 1 1 calc R
C14 C 0.44756(10) 0.69701(15) 0.85839(10) 0.0449(4) Uani 1 1 d .
C15 C 0.42029(12) 0.76838(17) 0.91940(11) 0.0561(5) Uani 1 1 d .
H15A H 0.4596 0.7696 0.9695 0.067 Uiso 1 1 calc R
H15B H 0.3741 0.7352 0.9304 0.067 Uiso 1 1 calc R
C16 C 0.40309(13) 0.88915(18) 0.88901(13) 0.0606(5) Uani 1 1 d .
H16A H 0.4488 0.9209 0.8759 0.073 Uiso 1 1 calc R
H16B H 0.3625 0.8878 0.8400 0.073 Uiso 1 1 calc R
C17 C 0.37836(14) 0.9645(2) 0.95105(16) 0.0762(7) Uani 1 1 d .
H17A H 0.4197 0.9673 0.9994 0.091 Uiso 1 1 calc R
H17B H 0.3704 1.0406 0.9296 0.091 Uiso 1 1 calc R
C18 C 0.30602(18) 0.9253(3) 0.97339(19) 0.0957(9) Uani 1 1 d .
H18A H 0.2935 0.9762 1.0123 0.144 Uiso 1 1 calc R
H18B H 0.3138 0.8508 0.9961 0.144 Uiso 1 1 calc R
H18C H 0.2645 0.9239 0.9260 0.144 Uiso 1 1 calc R
C19 C 0.32005(12) 0.6158(2) 0.80308(14) 0.0658(6) Uani 1 1 d .
H19A H 0.2980 0.6884 0.8138 0.079 Uiso 1 1 calc R
C20 C 0.31180(17) 0.5329(3) 0.86868(18) 0.0949(9) Uani 1 1 d .
H20A H 0.3394 0.5608 0.9202 0.142 Uiso 1 1 calc R
H20B H 0.3324 0.4610 0.8585 0.142 Uiso 1 1 calc R
H20C H 0.2583 0.5247 0.8688 0.142 Uiso 1 1 calc R
C21 C 0.27690(14) 0.5743(3) 0.72139(18) 0.0927(9) Uani 1 1 d .
H21A H 0.2823 0.6280 0.6808 0.139 Uiso 1 1 calc R
H21B H 0.2234 0.5657 0.7211 0.139 Uiso 1 1 calc R
H21C H 0.2976 0.5028 0.7102 0.139 Uiso 1 1 calc R
B3 B 0.57657(18) 0.2898(2) 0.82934(17) 0.0708(7) Uani 1 1 d .
H3 H 0.6264 0.2903 0.8814 0.085 Uiso 1 1 calc R
B4 B 0.49149(16) 0.3654(2) 0.82950(15) 0.0622(6) Uani 1 1 d .
H4 H 0.4859 0.4175 0.8813 0.075 Uiso 1 1 calc R
B5 B 0.41199(17) 0.2900(2) 0.77048(18) 0.0700(7) Uani 1 1 d .
H5 H 0.3546 0.2908 0.7839 0.084 Uiso 1 1 calc R
B6 B 0.4912(2) 0.2156(2) 0.83203(18) 0.0782(8) Uani 1 1 d .
H6 H 0.4855 0.1675 0.8856 0.094 Uiso 1 1 calc R
B7 B 0.55089(19) 0.1694(2) 0.76746(19) 0.0790(8) Uani 1 1 d .
H7 H 0.5840 0.0902 0.7785 0.095 Uiso 1 1 calc R

loop_
_atom_site_aniso_label
_atom_site_aniso_U_11
_atom_site_aniso_U_22
_atom_site_aniso_U_33
_atom_site_aniso_U_23
_atom_site_aniso_U_13
_atom_site_aniso_U_12
Zr1 0.04338(15) 0.03038(15) 0.03730(14) 0.000 0.01588(9) 0.000
N1 0.0478(8) 0.0430(8) 0.0488(8) -0.0092(7) 0.0107(6) -0.0017(7)
N2 0.0453(8) 0.0478(9) 0.0513(8) -0.0091(7) 0.0203(7) -0.0052(7)
C1 0.0566(11) 0.0373(10) 0.0586(11) 0.0060(8) 0.0120(9) 0.0032(8)
C11 0.0576(11) 0.0644(13) 0.0598(12) -0.0202(11) 0.0057(9) -0.0076(10)
C12 0.0761(17) 0.147(3) 0.0745(17) 0.0093(18) -0.0094(13) 0.0012(18)
C13 0.099(2) 0.0742(17) 0.109(2) -0.0131(16) 0.0180(16) -0.0432(16)
C14 0.0572(10) 0.0391(9) 0.0422(9) -0.0003(8) 0.0196(8) 0.0016(8)
C15 0.0684(12) 0.0568(12) 0.0476(10) -0.0083(9) 0.0230(9) 0.0036(10)
C16 0.0702(13) 0.0522(12) 0.0643(12) -0.0086(10) 0.0257(10) 0.0073(10)
C17 0.0805(15) 0.0676(15) 0.0807(16) -0.0271(13) 0.0190(12) 0.0126(13)
C18 0.101(2) 0.111(2) 0.0888(19) -0.0059(16) 0.0495(17) 0.0319(17)
C19 0.0532(11) 0.0711(14) 0.0823(15) -0.0150(12) 0.0343(11) -0.0117(10)
C20 0.0998(19) 0.0894(19) 0.116(2) -0.0058(17) 0.0670(18) -0.0308(16)
C21 0.0538(13) 0.121(3) 0.104(2) -0.0324(17) 0.0201(13) -0.0250(14)
B3 0.0915(19) 0.0440(13) 0.0675(15) 0.0137(12) -0.0006(13) 0.0017(13)
B4 0.0892(17) 0.0442(13) 0.0547(13) -0.0044(11) 0.0200(12) -0.0160(12)
B5 0.0820(17) 0.0457(13) 0.0852(18) -0.0089(13) 0.0253(14) -0.0205(12)
B6 0.120(2) 0.0463(14) 0.0671(16) 0.0084(12) 0.0199(15) -0.0165(15)
B7 0.110(2) 0.0364(12) 0.0849(18) 0.0093(13) 0.0110(16) 0.0113(14)

loop_
_atom_type_symbol
_atom_type_description
_atom_type_scat_dispersion_real
_atom_type_scat_dispersion_imag
_atom_type_scat_source
C C 0.0033 0.0016 'International Tables Vol C Tables 4.2.6.8 and 6.1.1.4'
H H 0.0000 0.0000 'International Tables Vol C Tables 4.2.6.8 and 6.1.1.4'
B B 0.0013 0.0007 'International Tables Vol C Tables 4.2.6.8 and 6.1.1.4'
N N 0.0061 0.0033 'International Tables Vol C Tables 4.2.6.8 and 6.1.1.4'
Zr Zr -2.9673 0.5597 'International Tables Vol C Tables 4.2.6.8 and 6.1.1.4'

loop_
_geom_angle_atom_site_label_1
_geom_angle_atom_site_label_2
_geom_angle_atom_site_label_3
_geom_angle
_geom_angle_site_symmetry_1
_geom_angle_site_symmetry_3
N1 Zr1 N1 103.47(9) . 2_656
N1 Zr1 N2 60.26(5) . .
N1 Zr1 N2 98.34(6) 2_656 .
N1 Zr1 N2 98.34(6) . 2_656
N1 Zr1 N2 60.26(6) 2_656 2_656
N2 Zr1 N2 147.07(8) . 2_656
N1 Zr1 C1 131.97(7) . 2_656
N1 Zr1 C1 118.77(7) 2_656 2_656
N2 Zr1 C1 90.40(6) . 2_656
N2 Zr1 C1 121.29(7) 2_656 2_656
N1 Zr1 C1 118.77(7) . .
N1 Zr1 C1 131.97(7) 2_656 .
N2 Zr1 C1 121.29(7) . .
N2 Zr1 C1 90.40(6) 2_656 .
C1 Zr1 C1 43.57(10) 2_656 .
N1 Zr1 C14 30.28(5) . .
N1 Zr1 C14 102.47(6) 2_656 .
N2 Zr1 C14 29.97(5) . .
N2 Zr1 C14 124.74(6) 2_656 .
C1 Zr1 C14 112.98(7) 2_656 .
C1 Zr1 C14 125.49(6) . .
N1 Zr1 C14 102.47(6) . 2_656
N1 Zr1 C14 30.28(5) 2_656 2_656
N2 Zr1 C14 124.74(6) . 2_656
N2 Zr1 C14 29.97(5) 2_656 2_656
C1 Zr1 C14 125.49(6) 2_656 2_656
C1 Zr1 C14 112.98(7) . 2_656
C14 Zr1 C14 116.95(8) . 2_656
N1 Zr1 B4 154.35(6) . 2_656
N1 Zr1 B4 100.59(6) 2_656 2_656
N2 Zr1 B4 124.60(7) . 2_656
N2 Zr1 B4 85.92(7) 2_656 2_656
C1 Zr1 B4 35.48(7) 2_656 2_656
C1 Zr1 B4 35.62(7) . 2_656
C14 Zr1 B4 148.15(7) . 2_656
C14 Zr1 B4 93.83(6) 2_656 2_656
N1 Zr1 B4 100.59(6) . .
N1 Zr1 B4 154.35(7) 2_656 .
N2 Zr1 B4 85.92(7) . .
N2 Zr1 B4 124.60(7) 2_656 .
C1 Zr1 B4 35.62(7) 2_656 .
C1 Zr1 B4 35.48(8) . .
C14 Zr1 B4 93.83(6) . .
C14 Zr1 B4 148.15(7) 2_656 .
B4 Zr1 B4 57.63(10) 2_656 .
C14 N1 C11 122.69(15) . .
C14 N1 Zr1 95.18(10) . .
C11 N1 Zr1 142.05(13) . .
C14 N2 C19 121.52(16) . .
C14 N2 Zr1 92.40(10) . .
C19 N2 Zr1 145.64(13) . .
C1 C1 B4 60.23(15) 2_656 .
C1 C1 B4 59.89(14) 2_656 2_656
B4 C1 B4 111.75(16) . 2_656
C1 C1 B5 110.60(15) 2_656 2_656
B4 C1 B5 113.77(17) . 2_656
B4 C1 B5 63.23(15) 2_656 2_656
C1 C1 B3 110.39(15) 2_656 .
B4 C1 B3 62.79(16) . .
B4 C1 B3 113.79(16) 2_656 .
B5 C1 B3 62.36(15) 2_656 .
C1 C1 Zr1 68.21(5) 2_656 .
B4 C1 Zr1 93.10(12) . .
B4 C1 Zr1 92.94(11) 2_656 .
B5 C1 Zr1 148.78(15) 2_656 .
B3 C1 Zr1 148.71(16) . .
N1 C11 C12 109.6(2) . .
N1 C11 C13 110.46(18) . .
C12 C11 C13 113.0(2) . .
N2 C14 N1 112.17(15) . .
N2 C14 C15 124.51(17) . .
N1 C14 C15 123.30(17) . .
N2 C14 Zr1 57.63(9) . .
N1 C14 Zr1 54.54(8) . .
C15 C14 Zr1 177.11(14) . .
C14 C15 C16 111.30(16) . .
C17 C16 C15 112.37(19) . .
C18 C17 C16 113.6(2) . .
N2 C19 C21 109.84(18) . .
N2 C19 C20 110.9(2) . .
C21 C19 C20 110.6(2) . .
C1 B3 B5 58.80(13) . 2_656
C1 B3 B4 58.21(13) . .
B5 B3 B4 107.15(18) 2_656 .
C1 B3 B7 105.08(18) . .
B5 B3 B7 59.82(16) 2_656 .
B4 B3 B7 107.8(2) . .
C1 B3 B6 105.72(19) . .
B5 B3 B6 108.7(2) 2_656 .
B4 B3 B6 60.30(16) . .
B7 B3 B6 60.64(17) . .
C1 B4 C1 59.88(15) . 2_656
C1 B4 B3 59.00(14) . .
C1 B4 B3 107.11(18) 2_656 .
C1 B4 B6 106.11(19) . .
C1 B4 B6 106.05(17) 2_656 .
B3 B4 B6 60.02(17) . .
C1 B4 B5 106.90(18) . .
C1 B4 B5 58.59(14) 2_656 .
B3 B4 B5 108.59(19) . .
B6 B4 B5 60.32(17) . .
C1 B4 Zr1 51.42(9) . .
C1 B4 Zr1 51.43(9) 2_656 .
B3 B4 Zr1 107.76(14) . .
B6 B4 Zr1 152.63(16) . .
B5 B4 Zr1 107.33(14) . .
C1 B5 B3 58.85(14) 2_656 2_656
C1 B5 B7 105.55(19) 2_656 2_656
B3 B5 B7 60.37(16) 2_656 2_656
C1 B5 B4 58.18(13) 2_656 .
B3 B5 B4 106.87(19) 2_656 .
B7 B5 B4 107.2(2) 2_656 .
C1 B5 B6 105.28(19) 2_656 .
B3 B5 B6 108.2(2) 2_656 .
B7 B5 B6 60.03(17) 2_656 .
B4 B5 B6 59.77(16) . .
B3 B6 B7 107.7(2) . 2_656
B3 B6 B4 59.68(15) . .
B7 B6 B4 106.75(19) 2_656 .
B3 B6 B5 108.00(18) . .
B7 B6 B5 59.28(16) 2_656 .
B4 B6 B5 59.91(15) . .
B3 B6 B7 59.67(17) . .
B7 B6 B7 59.8(2) 2_656 .
B4 B6 B7 106.59(19) . .
B5 B6 B7 107.1(2) . .
B5 B7 B3 59.82(16) 2_656 .
B5 B7 B6 60.69(17) 2_656 2_656
B3 B7 B6 108.32(18) . 2_656
B5 B7 B7 108.70(18) 2_656 2_656
B3 B7 B7 107.6(2) . 2_656
B6 B7 B7 60.5(2) 2_656 2_656
B5 B7 B6 107.92(19) 2_656 .
B3 B7 B6 59.69(17) . .
B6 B7 B6 108.3(2) 2_656 .
B7 B7 B6 59.7(2) 2_656 .

loop_
_geom_bond_atom_site_label_1
_geom_bond_atom_site_label_2
_geom_bond_distance
_geom_bond_site_symmetry_2
Zr1 N1 2.1648(15) .
Zr1 N1 2.1648(15) 2_656
Zr1 N2 2.2376(14) .
Zr1 N2 2.2376(14) 2_656
Zr1 C1 2.2705(19) 2_656
Zr1 C1 2.2705(18) .
Zr1 C14 2.6470(17) .
Zr1 C14 2.6470(17) 2_656
Zr1 B4 2.900(2) 2_656
Zr1 B4 2.900(2) .
N1 C14 1.340(2) .
N1 C11 1.471(2) .
N2 C14 1.324(2) .
N2 C19 1.481(2) .
C1 C1 1.685(4) 2_656
C1 B4 1.686(3) .
C1 B4 1.691(3) 2_656
C1 B5 1.699(3) 2_656
C1 B3 1.700(3) .
C11 C12 1.503(4) .
C11 C13 1.509(3) .
C14 C15 1.505(2) .
C15 C16 1.527(3) .
C16 C17 1.525(3) .
C17 C18 1.502(4) .
C19 C21 1.508(3) .
C19 C20 1.520(4) .
B3 B5 1.759(4) 2_656
B3 B4 1.764(4) .
B3 B7 1.769(4) .
B3 B6 1.770(4) .
B4 C1 1.691(3) 2_656
B4 B6 1.775(4) .
B4 B5 1.777(4) .
B5 C1 1.699(3) 2_656
B5 B3 1.759(4) 2_656
B5 B7 1.759(4) 2_656
B5 B6 1.785(5) .
B6 B7 1.773(4) 2_656
B6 B7 1.786(5) .
B7 B5 1.759(4) 2_656
B7 B6 1.773(4) 2_656
B7 B7 1.775(7) 2_656
